data_1527495
loop_
_publ_author_name
'Hazell, A.C.'

_publ_section_title
;
 The Crystal Structure of Thallium Dibromide
;
_journal_name_full 'Journal of the Chemical Society'
_journal_page_first 3459
_journal_page_last 3459
_journal_volume 1963
_journal_year 1963
_chemical_formula_sum 'Br4 Tl2'
_chemical_name_systematic 'Tl2 Br4'
_space_group_IT_number 52
_symmetry_space_group_name_Hall '-P 2a 2bc'
_symmetry_space_group_name_H-M 'P n n a'
_cell_angle_alpha 90
_cell_angle_beta 90
_cell_angle_gamma 90
_cell_formula_units_Z 4
_cell_length_a 8.02
_cell_length_b 10.35
_cell_length_c 10.45
_cell_volume 867.423
_citation_journal_id_ASTM JCSOA9
_cod_data_source_file Hazell_JCSOA9_1963_1002.cif
_cod_data_source_block Br4Tl2
_cod_original_cell_volume 867.4232
_cod_database_code 1527495

loop_
_symmetry_equiv_pos_as_xyz
x,y,z
-x+1/2,-y,z
x,-y+1/2,-z+1/2
-x+1/2,y+1/2,-z+1/2
-x,-y,-z
x-1/2,y,-z
-x,y-1/2,z-1/2
x-1/2,-y-1/2,z-1/2

loop_
_atom_site_label
_atom_site_type_symbol
_atom_site_fract_x
_atom_site_fract_y
_atom_site_fract_z
_atom_site_occupancy
_atom_site_U_iso_or_equiv
Br2 Br-1 0.008 0.05 0.32 1 0.0
Tl1 Tl+1 0.676 0.25 0.25 1 0.0
Tl2 Tl+3 0.25 0 0.181 1 0.0
Br1 Br-1 0.354 0.187 0.045 1 0.0
